data_7235296
loop_
_publ_author_name
'Wu, Qinghe'
'Qiao, Xiaolan'
'Huang, Qiuliu'
'Li, Jie'
'Xiong, Yu'
'Gao, Xike'
'Li, Hongxiang'

_publ_section_title
;
 High-performance n-channel field effect transistors based on
 solution-processed dicyanomethylene-substituted tetrathienoquinoid
;
_journal_issue 33
_journal_name_full 'RSC Adv.'
_journal_page_first 16939
_journal_paper_doi 10.1039/C3RA47095D
_journal_volume 4
_journal_year 2014
_chemical_formula_sum 'C28 H26 N4 S4'
_chemical_formula_weight 546.77
_space_group_IT_number 2
_space_group_name_Hall '-P 1'
_space_group_name_H-M_alt 'P -1'
_symmetry_cell_setting triclinic
_symmetry_space_group_name_H-M 'P -1'
_atom_sites_solution_hydrogens geom
_atom_sites_solution_primary direct
_atom_sites_solution_secondary difmap
_audit_creation_method SHELXL-97
_cell_angle_alpha 92.723(2)
_cell_angle_beta 96.980(3)
_cell_angle_gamma 110.788(3)
_cell_formula_units_Z 1
_cell_length_a 5.2700(8)
_cell_length_b 7.2800(11)
_cell_length_c 18.461(3)
_cell_measurement_reflns_used 3293
_cell_measurement_temperature 133(2)
_cell_measurement_theta_max 30.63
_cell_measurement_theta_min 2.23
_cell_volume 654.11(18)
_computing_cell_refinement 'Bruker SAINT'
_computing_data_collection 'Bruker APEX2'
_computing_data_reduction 'Bruker SAINT'
_computing_molecular_graphics 'Bruker SHELXTL'
_computing_publication_material 'Bruker SHELXTL'
_computing_structure_refinement 'SHELXL-97 (Sheldrick, 2008)'
_computing_structure_solution 'SHELXS-97 (Sheldrick, 2008)'
_diffrn_ambient_temperature 133(2)
_diffrn_measured_fraction_theta_full 0.978
_diffrn_measured_fraction_theta_max 0.978
_diffrn_measurement_device_type 'Bruker APEX-II CCD'
_diffrn_measurement_method '\f and \w scans'
_diffrn_radiation_monochromator graphite
_diffrn_radiation_source 'fine-focus sealed tube'
_diffrn_radiation_type MoK\a
_diffrn_radiation_wavelength 0.71073
_diffrn_reflns_av_R_equivalents 0.0190
_diffrn_reflns_av_sigmaI/netI 0.0334
_diffrn_reflns_limit_h_max 6
_diffrn_reflns_limit_h_min -7
_diffrn_reflns_limit_k_max 10
_diffrn_reflns_limit_k_min -8
_diffrn_reflns_limit_l_max 26
_diffrn_reflns_limit_l_min -26
_diffrn_reflns_number 6423
_diffrn_reflns_theta_full 30.64
_diffrn_reflns_theta_max 30.64
_diffrn_reflns_theta_min 2.23
_exptl_absorpt_coefficient_mu 0.389
_exptl_absorpt_correction_T_max 0.9884
_exptl_absorpt_correction_T_min 0.8922
_exptl_absorpt_correction_type multi-scan
_exptl_absorpt_process_details sadabs
_exptl_crystal_colour blue
_exptl_crystal_density_diffrn 1.388
_exptl_crystal_density_method 'not measured'
_exptl_crystal_description plate
_exptl_crystal_F_000 286
_exptl_crystal_size_max 0.30
_exptl_crystal_size_mid 0.25
_exptl_crystal_size_min 0.03
_refine_diff_density_max 0.437
_refine_diff_density_min -0.323
_refine_diff_density_rms 0.061
_refine_ls_extinction_method none
_refine_ls_goodness_of_fit_ref 1.035
_refine_ls_hydrogen_treatment constr
_refine_ls_matrix_type full
_refine_ls_number_parameters 164
_refine_ls_number_reflns 3961
_refine_ls_number_restraints 0
_refine_ls_restrained_S_all 1.035
_refine_ls_R_factor_all 0.0381
_refine_ls_R_factor_gt 0.0298
_refine_ls_shift/su_max 0.001
_refine_ls_shift/su_mean 0.000
_refine_ls_structure_factor_coef Fsqd
_refine_ls_weighting_details 'calc w=1/[\s^2^(Fo^2^)+(0.0392P)^2^+0.1581P] where P=(Fo^2^+2Fc^2^)/3'
_refine_ls_weighting_scheme calc
_refine_ls_wR_factor_gt 0.0746
_refine_ls_wR_factor_ref 0.0797
_reflns_number_gt 3395
_reflns_number_total 3961
_reflns_threshold_expression >2sigma(I)
_cod_data_source_file c3ra47095d1.cif
_cod_data_source_block mo_dm12215_0m
_cod_depositor_comments
;
The following automatic conversions were performed:

data item '_symmetry_cell_setting' value 'Triclinic' was changed to
'triclinic' in accordance with the
/home/saulius/struct/COD-crude-data/automatic-downloads/DataCite-retrospective/RSC/depositions/lib/dictionaries/cif_core.dic
dictionary named 'cif_core.dic' version 2.4.2 last updated on
2011-04-26.

Automatic conversion script
Id: cif_fix_values 6909 2019-04-08 15:41:33Z antanas 
;
_cod_original_cell_volume 654.12(17)
_cod_original_sg_symbol_H-M P-1
_cod_database_code 7235296

loop_
_symmetry_equiv_pos_as_xyz
'x, y, z'
'-x, -y, -z'

loop_
_atom_site_label
_atom_site_type_symbol
_atom_site_fract_x
_atom_site_fract_y
_atom_site_fract_z
_atom_site_U_iso_or_equiv
_atom_site_adp_type
_atom_site_occupancy
_atom_site_symmetry_multiplicity
_atom_site_calc_flag
_atom_site_refinement_flags
S1 S 0.33795(5) 0.66208(4) 0.952524(14) 0.01295(7) Uani 1 1 d .
S2 S 1.07198(5) 1.05062(4) 0.890219(14) 0.01274(7) Uani 1 1 d .
N1 N -0.3500(2) 0.34582(16) 0.88649(6) 0.0205(2) Uani 1 1 d .
N2 N -0.0811(3) 0.4850(2) 0.67652(7) 0.0341(3) Uani 1 1 d .
C1 C -0.1740(2) 0.42925(17) 0.85537(6) 0.0156(2) Uani 1 1 d .
C2 C 0.0457(2) 0.53523(17) 0.81720(6) 0.0145(2) Uani 1 1 d .
C3 C -0.0179(3) 0.50914(18) 0.73891(7) 0.0199(2) Uani 1 1 d .
C4 C 0.2971(2) 0.65549(16) 0.85628(6) 0.0126(2) Uani 1 1 d .
C5 C 0.5382(2) 0.78258(16) 0.82930(6) 0.0126(2) Uani 1 1 d .
C6 C 0.7394(2) 0.87849(16) 0.88757(6) 0.0124(2) Uani 1 1 d .
C7 C 0.6701(2) 0.83287(16) 0.95911(6) 0.01222(19) Uani 1 1 d .
C8 C 0.8809(2) 0.93591(15) 1.01406(6) 0.0121(2) Uani 1 1 d .
C9 C 0.5627(2) 0.81883(17) 0.75045(6) 0.0149(2) Uani 1 1 d .
H9A H 0.4833 0.6911 0.7196 0.018 Uiso 1 1 calc R
H9B H 0.7592 0.8785 0.7451 0.018 Uiso 1 1 calc R
C10 C 0.4149(2) 0.95640(17) 0.72322(6) 0.0164(2) Uani 1 1 d .
H10A H 0.2181 0.8956 0.7281 0.020 Uiso 1 1 calc R
H10B H 0.4926 1.0830 0.7548 0.020 Uiso 1 1 calc R
C11 C 0.4402(3) 0.99772(18) 0.64377(6) 0.0177(2) Uani 1 1 d .
H11A H 0.3674 0.8711 0.6122 0.021 Uiso 1 1 calc R
H11B H 0.6365 1.0628 0.6390 0.021 Uiso 1 1 calc R
C12 C 0.2847(3) 1.12931(19) 0.61742(7) 0.0198(2) Uani 1 1 d .
H12A H 0.0859 1.0568 0.6166 0.024 Uiso 1 1 calc R
H12B H 0.3410 1.2479 0.6529 0.024 Uiso 1 1 calc R
C13 C 0.3333(3) 1.1949(2) 0.54140(7) 0.0217(2) Uani 1 1 d .
H13A H 0.5326 1.2636 0.5415 0.026 Uiso 1 1 calc R
H13B H 0.2703 1.0769 0.5054 0.026 Uiso 1 1 calc R
C14 C 0.1843(3) 1.3321(2) 0.51741(8) 0.0290(3) Uani 1 1 d .
H14A H -0.0131 1.2653 0.5175 0.043 Uiso 1 1 calc R
H14B H 0.2177 1.3668 0.4679 0.043 Uiso 1 1 calc R
H14C H 0.2526 1.4524 0.5514 0.043 Uiso 1 1 calc R

loop_
_atom_site_aniso_label
_atom_site_aniso_U_11
_atom_site_aniso_U_22
_atom_site_aniso_U_33
_atom_site_aniso_U_23
_atom_site_aniso_U_13
_atom_site_aniso_U_12
S1 0.01063(13) 0.01404(13) 0.01193(12) 0.00195(9) 0.00111(9) 0.00184(10)
S2 0.01067(13) 0.01406(13) 0.01149(12) 0.00185(9) 0.00104(9) 0.00221(10)
N1 0.0160(5) 0.0206(5) 0.0204(5) -0.0014(4) 0.0009(4) 0.0021(4)
N2 0.0289(7) 0.0381(7) 0.0205(5) -0.0008(5) -0.0010(5) -0.0037(5)
C1 0.0140(5) 0.0144(5) 0.0155(5) -0.0018(4) -0.0016(4) 0.0034(4)
C2 0.0123(5) 0.0143(5) 0.0146(5) -0.0001(4) 0.0000(4) 0.0029(4)
C3 0.0154(6) 0.0199(6) 0.0185(5) -0.0002(4) 0.0006(4) 0.0002(4)
C4 0.0120(5) 0.0129(5) 0.0126(4) 0.0008(4) 0.0006(4) 0.0047(4)
C5 0.0120(5) 0.0129(5) 0.0123(4) 0.0010(4) 0.0007(4) 0.0041(4)
C6 0.0115(5) 0.0120(5) 0.0135(4) 0.0020(4) 0.0022(4) 0.0038(4)
C7 0.0106(5) 0.0120(5) 0.0127(4) 0.0012(4) 0.0003(4) 0.0030(4)
C8 0.0116(5) 0.0122(5) 0.0121(4) 0.0016(4) 0.0012(4) 0.0040(4)
C9 0.0131(5) 0.0190(5) 0.0121(4) 0.0018(4) 0.0024(4) 0.0048(4)
C10 0.0183(6) 0.0175(5) 0.0139(5) 0.0026(4) 0.0028(4) 0.0067(4)
C11 0.0185(6) 0.0216(6) 0.0142(5) 0.0049(4) 0.0037(4) 0.0078(5)
C12 0.0184(6) 0.0233(6) 0.0190(5) 0.0069(4) 0.0041(4) 0.0084(5)
C13 0.0201(6) 0.0243(6) 0.0215(6) 0.0100(5) 0.0039(5) 0.0077(5)
C14 0.0254(7) 0.0297(7) 0.0338(7) 0.0157(6) 0.0036(6) 0.0111(6)

loop_
_atom_type_symbol
_atom_type_description
_atom_type_scat_dispersion_real
_atom_type_scat_dispersion_imag
_atom_type_scat_source
C C 0.0033 0.0016 'International Tables Vol C Tables 4.2.6.8 and 6.1.1.4'
H H 0.0000 0.0000 'International Tables Vol C Tables 4.2.6.8 and 6.1.1.4'
N N 0.0061 0.0033 'International Tables Vol C Tables 4.2.6.8 and 6.1.1.4'
S S 0.1246 0.1234 'International Tables Vol C Tables 4.2.6.8 and 6.1.1.4'

loop_
_geom_angle_atom_site_label_1
_geom_angle_atom_site_label_2
_geom_angle_atom_site_label_3
_geom_angle
_geom_angle_site_symmetry_1
_geom_angle_site_symmetry_3
C7 S1 C4 90.78(5) . .
C8 S2 C6 89.81(5) 2_777 .
N1 C1 C2 179.31(13) . .
C4 C2 C3 124.71(11) . .
C4 C2 C1 120.00(10) . .
C3 C2 C1 115.28(10) . .
N2 C3 C2 176.92(14) . .
C2 C4 C5 129.06(10) . .
C2 C4 S1 117.80(8) . .
C5 C4 S1 113.13(8) . .
C6 C5 C4 109.48(10) . .
C6 C5 C9 124.40(10) . .
C4 C5 C9 125.97(10) . .
C5 C6 C7 116.04(10) . .
C5 C6 S2 131.00(9) . .
C7 C6 S2 112.96(8) . .
C8 C7 C6 112.31(10) . .
C8 C7 S1 137.11(9) . .
C6 C7 S1 110.57(8) . .
C7 C8 C8 112.33(12) . 2_777
C7 C8 S2 135.08(9) . 2_777
C8 C8 S2 112.59(10) 2_777 2_777
C5 C9 C10 112.01(9) . .
C5 C9 H9A 109.2 . .
C10 C9 H9A 109.2 . .
C5 C9 H9B 109.2 . .
C10 C9 H9B 109.2 . .
H9A C9 H9B 107.9 . .
C11 C10 C9 113.01(9) . .
C11 C10 H10A 109.0 . .
C9 C10 H10A 109.0 . .
C11 C10 H10B 109.0 . .
C9 C10 H10B 109.0 . .
H10A C10 H10B 107.8 . .
C10 C11 C12 111.96(10) . .
C10 C11 H11A 109.2 . .
C12 C11 H11A 109.2 . .
C10 C11 H11B 109.2 . .
C12 C11 H11B 109.2 . .
H11A C11 H11B 107.9 . .
C13 C12 C11 113.61(10) . .
C13 C12 H12A 108.8 . .
C11 C12 H12A 108.8 . .
C13 C12 H12B 108.8 . .
C11 C12 H12B 108.8 . .
H12A C12 H12B 107.7 . .
C14 C13 C12 112.68(11) . .
C14 C13 H13A 109.1 . .
C12 C13 H13A 109.1 . .
C14 C13 H13B 109.1 . .
C12 C13 H13B 109.1 . .
H13A C13 H13B 107.8 . .
C13 C14 H14A 109.5 . .
C13 C14 H14B 109.5 . .
H14A C14 H14B 109.5 . .
C13 C14 H14C 109.5 . .
H14A C14 H14C 109.5 . .
H14B C14 H14C 109.5 . .

loop_
_geom_bond_atom_site_label_1
_geom_bond_atom_site_label_2
_geom_bond_distance
_geom_bond_site_symmetry_2
S1 C7 1.7362(12) .
S1 C4 1.7599(11) .
S2 C8 1.7474(11) 2_777
S2 C6 1.7489(12) .
N1 C1 1.1495(16) .
N2 C3 1.1465(17) .
C1 C2 1.4314(16) .
C2 C4 1.3878(15) .
C2 C3 1.4312(16) .
C4 C5 1.4427(15) .
C5 C6 1.3767(15) .
C5 C9 1.5046(15) .
C6 C7 1.4356(15) .
C7 C8 1.3741(15) .
C8 C8 1.445(2) 2_777
C8 S2 1.7474(11) 2_777
C9 C10 1.5390(16) .
C9 H9A 0.9900 .
C9 H9B 0.9900 .
C10 C11 1.5235(15) .
C10 H10A 0.9900 .
C10 H10B 0.9900 .
C11 C12 1.5267(17) .
C11 H11A 0.9900 .
C11 H11B 0.9900 .
C12 C13 1.5255(17) .
C12 H12A 0.9900 .
C12 H12B 0.9900 .
C13 C14 1.5244(18) .
C13 H13A 0.9900 .
C13 H13B 0.9900 .
C14 H14A 0.9800 .
C14 H14B 0.9800 .
C14 H14C 0.9800 .

loop_
_geom_torsion_atom_site_label_1
_geom_torsion_atom_site_label_2
_geom_torsion_atom_site_label_3
_geom_torsion_atom_site_label_4
_geom_torsion
_geom_torsion_site_symmetry_1
_geom_torsion_site_symmetry_4
N1 C1 C2 C4 45(12) . .
N1 C1 C2 C3 -134(12) . .
C4 C2 C3 N2 -162(3) . .
C1 C2 C3 N2 17(3) . .
C3 C2 C4 C5 2.7(2) . .
C1 C2 C4 C5 -176.11(11) . .
C3 C2 C4 S1 -178.16(10) . .
C1 C2 C4 S1 3.04(15) . .
C7 S1 C4 C2 -178.79(10) . .
C7 S1 C4 C5 0.49(9) . .
C2 C4 C5 C6 178.64(11) . .
S1 C4 C5 C6 -0.54(12) . .
C2 C4 C5 C9 3.04(19) . .
S1 C4 C5 C9 -176.15(9) . .
C4 C5 C6 C7 0.32(14) . .
C9 C5 C6 C7 176.01(10) . .
C4 C5 C6 S2 -179.45(9) . .
C9 C5 C6 S2 -3.76(18) . .
C8 S2 C6 C5 179.33(12) 2_777 .
C8 S2 C6 C7 -0.44(9) 2_777 .
C5 C6 C7 C8 -179.46(10) . .
S2 C6 C7 C8 0.35(12) . .
C5 C6 C7 S1 0.04(13) . .
S2 C6 C7 S1 179.85(6) . .
C4 S1 C7 C8 179.03(13) . .
C4 S1 C7 C6 -0.30(8) . .
C6 C7 C8 C8 -0.02(16) . 2_777
S1 C7 C8 C8 -179.34(10) . 2_777
C6 C7 C8 S2 179.57(9) . 2_777
S1 C7 C8 S2 0.2(2) . 2_777
C6 C5 C9 C10 -99.62(13) . .
C4 C5 C9 C10 75.36(14) . .
C5 C9 C10 C11 179.19(10) . .
C9 C10 C11 C12 178.27(10) . .
C10 C11 C12 C13 172.93(11) . .
C11 C12 C13 C14 -177.92(11) . .
